data_2312989
loop_
_publ_author_name
'Peloquin, Andrew J.'
'McMillen, Colin D.'
'Pennington, William T.'

_publ_section_title
;
 Halogen and hydrogen bonding of 3,6-bis(pyridin-2-yl)-1,2,4,5-tetrazine
 and 3,6-bis(pyridin-4-yl)-1,2,4,5-tetrazine.
;
_journal_coeditor_code QF3073
_journal_issue 'Pt 7'
_journal_name_full 'Acta crystallographica. Section C, Structural chemistry'
_journal_page_first 351
_journal_page_last 357
_journal_paper_doi 10.1107/S2053229626005814
_journal_volume 82
_journal_year 2026
_chemical_formula_iupac '2C12 H8 N6, C6 H6 O2'
_chemical_formula_moiety '2(C12 H8 N6), C6 H6 O2'
_chemical_formula_sum 'C30 H22 N12 O2'
_chemical_formula_weight 582.589
_chemical_name_common
;
3,6-Bis(pyyridin-2-yl)-1,2,4,5-tetrazine--hydroquinine (2/1)
;
_chemical_name_systematic
;
3,6-Bis(pyyridin-2-yl)-1,2,4,5-tetrazine--benzene-1,4-diol (2/1)
;
_space_group_crystal_system triclinic
_space_group_IT_number 2
_space_group_name_Hall '-P 1'
_space_group_name_H-M_alt 'P -1'
_audit_creation_method
;
Olex2 1.5
(compiled 2025.07.13 svn.rb7424aed for OlexSys, GUI svn.r7314)
;
_cell_angle_alpha 89.204(4)
_cell_angle_beta 80.302(4)
_cell_angle_gamma 83.079(4)
_cell_formula_units_Z 2
_cell_length_a 7.1745(6)
_cell_length_b 11.6157(9)
_cell_length_c 15.9136(13)
_cell_measurement_reflns_used 9905
_cell_measurement_temperature 100(2)
_cell_measurement_theta_max 26.41
_cell_measurement_theta_min 2.60
_cell_volume 1297.68(18)
_computing_cell_refinement
;
SAINT (Bruker, 2017)
;
_computing_data_collection
;
APEX3 (Bruker, 2017)
;
_computing_data_reduction
;
SAINT (Bruker, 2017)
;
_computing_molecular_graphics
;
OLEX2 (Dolomanov <i>et al.</i>,  2009)
;
_computing_publication_material
;
OLEX2 (Dolomanov <i>et al.</i>,  2009)
;
_computing_structure_refinement
;
olex2.refine (Bourhis <i>et al.</i>,  2015)
;
_computing_structure_solution
;
SHELXT2018 (Sheldrick, 2015<i>a</i>)
;
_diffrn_ambient_temperature 99.99
_diffrn_measured_fraction_theta_full 0.9968
_diffrn_measured_fraction_theta_max 0.9953
_diffrn_measurement_device_type 'Bruker D8 VENTURE PHOTON 2'
_diffrn_measurement_method '\f and \w scans'
_diffrn_radiation_type 'Mo K\a'
_diffrn_radiation_wavelength 0.71073
_diffrn_reflns_av_R_equivalents 0.0611
_diffrn_reflns_av_unetI/netI 0.0408
_diffrn_reflns_limit_h_max 8
_diffrn_reflns_limit_h_min -8
_diffrn_reflns_limit_k_max 14
_diffrn_reflns_limit_k_min -14
_diffrn_reflns_limit_l_max 19
_diffrn_reflns_limit_l_min 0
_diffrn_reflns_number 5278
_diffrn_reflns_theta_full 25.2417
_diffrn_reflns_theta_max 26.38
_diffrn_reflns_theta_min 2.60
_exptl_absorpt_coefficient_mu 0.102
_exptl_absorpt_correction_T_max 0.745372
_exptl_absorpt_correction_T_min 0.664271
_exptl_absorpt_correction_type multi-scan
_exptl_absorpt_process_details
;
(SADABS; Bruker, 2017)
;
_exptl_crystal_colour red
_exptl_crystal_density_diffrn 1.491
_exptl_crystal_density_method 'not measured'
_exptl_crystal_description needle
_exptl_crystal_F_000 604.410
_exptl_crystal_size_max 0.355
_exptl_crystal_size_mid 0.094
_exptl_crystal_size_min 0.076
_refine_diff_density_max 0.3291
_refine_diff_density_min -0.3891
_refine_ls_goodness_of_fit_ref 1.0696
_refine_ls_hydrogen_treatment mixed
_refine_ls_matrix_type full
_refine_ls_number_constraints 40
_refine_ls_number_parameters 406
_refine_ls_number_reflns 5278
_refine_ls_number_restraints 0
_refine_ls_restrained_S_all 1.0696
_refine_ls_R_factor_all 0.0621
_refine_ls_R_factor_gt 0.0546
_refine_ls_shift/su_max -0.0006
_refine_ls_shift/su_mean 0.0002
_refine_ls_structure_factor_coef Fsqd
_refine_ls_weighting_details 'w=1/[\s^2^(Fo^2^)+(0.0338P)^2^+1.5297P] where P=(Fo^2^+2Fc^2^)/3'
_refine_ls_weighting_scheme calc
_refine_ls_wR_factor_gt 0.1187
_refine_ls_wR_factor_ref 0.1217
_reflns_number_gt 4739
_reflns_number_total 5278
_reflns_threshold_expression I>=2u(I)
_cod_data_source_file qf3073sup1.cif
_cod_data_source_block 6
_cod_database_code 2312989

loop_
_space_group_symop_id
_space_group_symop_operation_xyz
1 x,y,z
2 -x,-y,-z

loop_
_atom_site_type_symbol
_atom_site_label
_atom_site_fract_x
_atom_site_fract_y
_atom_site_fract_z
_atom_site_U_iso_or_equiv
_atom_site_adp_type
_atom_site_occupancy
N N3 0.6329(3) 0.4675(2) 0.25020(15) 0.0169(5) Uani 1.000000
N N2 0.7703(3) 0.55336(19) 0.09406(15) 0.0170(5) Uani 1.000000
N N1 0.8124(3) 0.6006(2) 0.01794(14) 0.0167(5) Uani 1.000000
N N5 0.7187(3) 0.43784(19) -0.04740(14) 0.0158(5) Uani 1.000000
N N4 0.6767(3) 0.39070(19) 0.02872(15) 0.0162(5) Uani 1.000000
N N6 0.8198(3) 0.7125(2) -0.13503(14) 0.0155(5) Uani 1.000000
C C2 0.6488(4) 0.3965(2) 0.18240(17) 0.0137(5) Uani 1.000000
C C3 0.6192(4) 0.2808(2) 0.18862(18) 0.0165(6) Uani 1.000000
H H3 0.6327(4) 0.2342(2) 0.13888(18) 0.0198(7) Uiso 1.000000
C C4 0.5696(4) 0.2344(2) 0.26873(19) 0.0181(6) Uani 1.000000
H H4 0.5476(4) 0.1555(2) 0.27496(19) 0.0217(7) Uiso 1.000000
C C5 0.5525(4) 0.3052(2) 0.33960(18) 0.0183(6) Uani 1.000000
H H5 0.5202(4) 0.2758(2) 0.39548(18) 0.0220(7) Uiso 1.000000
C C6 0.5842(4) 0.4209(2) 0.32677(18) 0.0190(6) Uani 1.000000
H H6 0.5703(4) 0.4695(2) 0.37553(18) 0.0228(7) Uiso 1.000000
C C1 0.7005(4) 0.4503(2) 0.09712(17) 0.0131(5) Uani 1.000000
C C8 0.8277(4) 0.5964(2) -0.13499(17) 0.0139(5) Uani 1.000000
C C9 0.8763(4) 0.5289(2) -0.20910(18) 0.0170(6) Uani 1.000000
H H9 0.8797(4) 0.4469(2) -0.20681(18) 0.0204(7) Uiso 1.000000
C C10 0.9195(4) 0.5851(3) -0.28632(18) 0.0197(6) Uani 1.000000
H H10 0.9535(4) 0.5418(3) -0.33798(18) 0.0237(7) Uiso 1.000000
C C11 0.9127(4) 0.7045(3) -0.28733(18) 0.0194(6) Uani 1.000000
H H11 0.9423(4) 0.7446(3) -0.33937(18) 0.0232(7) Uiso 1.000000
C C12 0.8616(4) 0.7643(2) -0.21028(18) 0.0180(6) Uani 1.000000
H H12 0.8560(4) 0.8465(2) -0.21112(18) 0.0216(7) Uiso 1.000000
C C7 0.7824(4) 0.5423(2) -0.05013(17) 0.0136(5) Uani 1.000000
O O2 0.3348(3) 0.37504(17) 0.53246(13) 0.0166(4) Uani 1.000000
C C28 0.1676(4) 0.4345(2) 0.51632(16) 0.0140(5) Uani 1.000000
C C29 0.0004(4) 0.3835(2) 0.52030(16) 0.0143(6) Uani 1.000000
H H29 0.0002(4) 0.3036(2) 0.53393(16) 0.0171(7) Uiso 1.000000
C C30 -0.1662(4) 0.4478(2) 0.50463(17) 0.0157(6) Uani 1.000000
H H30 -0.2795(4) 0.4120(2) 0.50812(17) 0.0188(7) Uiso 1.000000
H H2 0.309(5) 0.315(3) 0.560(2) 0.034(10) Uiso 1.000000
O O1 0.6919(3) 0.88483(17) -0.01606(13) 0.0170(4) Uani 1.000000
C C25 0.8466(4) 0.9399(2) -0.00870(16) 0.0127(5) Uani 1.000000
C C26 0.8170(4) 1.0587(2) 0.00944(16) 0.0140(5) Uani 1.000000
H H26 0.6921(4) 1.0990(2) 0.01609(16) 0.0168(6) Uiso 1.000000
C C27 0.9696(4) 1.1178(2) 0.01775(16) 0.0138(5) Uani 1.000000
H H27 0.9485(4) 1.1986(2) 0.02976(16) 0.0165(6) Uiso 1.000000
H H1 0.736(5) 0.818(3) -0.044(2) 0.032(10) Uiso 1.000000
N N12 0.3783(3) -0.0354(2) 0.25256(14) 0.0158(5) Uani 1.000000
N N7 0.3553(4) 0.0497(2) 0.41337(15) 0.0186(5) Uani 1.000000
N N8 0.3201(4) 0.0970(2) 0.49060(15) 0.0190(5) Uani 1.000000
N N10 0.1699(3) -0.0667(2) 0.54543(15) 0.0168(5) Uani 1.000000
N N11 0.2057(3) -0.1144(2) 0.46826(15) 0.0175(5) Uani 1.000000
N N9 0.2256(3) 0.20051(19) 0.64577(14) 0.0141(5) Uani 1.000000
C C20 0.3358(4) -0.1081(2) 0.31767(17) 0.0143(5) Uani 1.000000
C C21 0.3327(4) -0.2264(2) 0.30771(18) 0.0161(6) Uani 1.000000
H H21 0.3020(4) -0.2744(2) 0.35566(18) 0.0193(7) Uiso 1.000000
C C22 0.3756(4) -0.2727(2) 0.22564(19) 0.0184(6) Uani 1.000000
H H22 0.3758(4) -0.3534(2) 0.21645(19) 0.0221(7) Uiso 1.000000
C C23 0.4178(4) -0.1999(2) 0.15792(18) 0.0175(6) Uani 1.000000
H H23 0.4472(4) -0.2292(2) 0.10120(18) 0.0210(7) Uiso 1.000000
C C24 0.4165(4) -0.0820(2) 0.17431(18) 0.0177(6) Uani 1.000000
H H24 0.4442(4) -0.0321(2) 0.12722(18) 0.0212(7) Uiso 1.000000
C C19 0.2961(4) -0.0549(2) 0.40419(17) 0.0139(5) Uani 1.000000
C C14 0.1868(4) 0.0906(2) 0.64073(17) 0.0128(5) Uani 1.000000
C C15 0.1153(4) 0.0278(2) 0.71150(17) 0.0161(6) Uani 1.000000
H H15 0.0895(4) -0.0497(2) 0.70542(17) 0.0194(7) Uiso 1.000000
C C16 0.0824(4) 0.0808(3) 0.79125(18) 0.0179(6) Uani 1.000000
H H16 0.0342(4) 0.0401(3) 0.84081(18) 0.0215(7) Uiso 1.000000
C C17 0.1213(4) 0.1944(2) 0.79714(18) 0.0178(6) Uani 1.000000
H H17 0.0994(4) 0.2331(2) 0.85072(18) 0.0214(7) Uiso 1.000000
C C18 0.1925(4) 0.2500(2) 0.72331(18) 0.0162(6) Uani 1.000000
H H18 0.2193(4) 0.3276(2) 0.72782(18) 0.0195(7) Uiso 1.000000
C C13 0.2270(4) 0.0380(2) 0.55410(17) 0.0138(5) Uani 1.000000

loop_
_atom_site_aniso_label
_atom_site_aniso_U_11
_atom_site_aniso_U_22
_atom_site_aniso_U_33
_atom_site_aniso_U_12
_atom_site_aniso_U_13
_atom_site_aniso_U_23
N3 0.0154(12) 0.0167(12) 0.0189(12) -0.0018(9) -0.0040(10) -0.0009(9)
N2 0.0221(13) 0.0135(11) 0.0154(11) -0.0016(10) -0.0035(10) 0.0013(9)
N1 0.0208(13) 0.0160(12) 0.0139(11) -0.0037(10) -0.0031(9) -0.0004(9)
N5 0.0183(12) 0.0136(11) 0.0154(12) -0.0028(9) -0.0020(9) -0.0009(9)
N4 0.0178(12) 0.0138(11) 0.0169(12) -0.0029(9) -0.0017(9) -0.0004(9)
N6 0.0173(12) 0.0150(11) 0.0141(11) -0.0020(9) -0.0024(9) -0.0002(9)
C2 0.0087(13) 0.0165(13) 0.0158(13) -0.0010(10) -0.0026(10) 0.0011(10)
C3 0.0156(14) 0.0148(13) 0.0176(14) -0.0013(10) 0.0014(11) -0.0032(11)
C4 0.0160(14) 0.0141(13) 0.0239(14) -0.0036(11) -0.0013(11) 0.0020(11)
C5 0.0149(14) 0.0212(14) 0.0183(14) -0.0028(11) -0.0010(11) 0.0016(11)
C6 0.0183(15) 0.0200(14) 0.0182(14) -0.0014(11) -0.0025(11) -0.0038(11)
C1 0.0084(12) 0.0130(13) 0.0177(13) 0.0006(10) -0.0027(10) 0.0000(10)
C8 0.0101(12) 0.0157(13) 0.0169(13) -0.0023(10) -0.0042(10) -0.0002(10)
C9 0.0179(14) 0.0142(13) 0.0189(14) -0.0022(11) -0.0028(11) -0.0017(11)
C10 0.0176(14) 0.0248(15) 0.0154(14) -0.0008(11) 0.0003(11) -0.0046(11)
C11 0.0182(14) 0.0244(15) 0.0150(13) -0.0040(12) -0.0007(11) 0.0035(11)
C12 0.0214(15) 0.0135(13) 0.0192(14) -0.0025(11) -0.0038(12) 0.0016(11)
C7 0.0072(12) 0.0144(13) 0.0187(14) 0.0016(10) -0.0021(10) -0.0017(11)
O2 0.0180(10) 0.0142(10) 0.0170(10) -0.0027(8) -0.0005(8) 0.0029(8)
C28 0.0151(14) 0.0142(13) 0.0116(12) -0.0020(10) 0.0009(10) -0.0009(10)
C29 0.0204(14) 0.0106(12) 0.0110(12) -0.0028(10) 0.0005(10) -0.0008(10)
C30 0.0190(14) 0.0153(14) 0.0135(13) -0.0080(11) -0.0006(11) -0.0009(10)
O1 0.0151(10) 0.0162(10) 0.0197(10) -0.0036(8) -0.0013(8) -0.0050(8)
C25 0.0169(14) 0.0141(13) 0.0074(12) -0.0042(10) -0.0010(10) -0.0004(10)
C26 0.0139(13) 0.0145(13) 0.0114(12) 0.0035(10) 0.0005(10) -0.0011(10)
C27 0.0197(14) 0.0128(13) 0.0087(12) -0.0012(10) -0.0026(10) -0.0012(10)
N12 0.0170(12) 0.0142(11) 0.0164(12) -0.0029(9) -0.0027(9) 0.0004(9)
N7 0.0245(13) 0.0164(12) 0.0150(11) -0.0058(10) -0.0012(10) -0.0013(9)
N8 0.0254(13) 0.0153(12) 0.0158(12) -0.0052(10) -0.0002(10) 0.0005(9)
N10 0.0200(12) 0.0144(11) 0.0157(11) -0.0044(9) -0.0004(9) -0.0001(9)
N11 0.0226(13) 0.0143(11) 0.0162(12) -0.0052(10) -0.0024(10) -0.0022(9)
N9 0.0127(11) 0.0145(11) 0.0150(11) -0.0015(9) -0.0021(9) 0.0020(9)
C20 0.0101(13) 0.0157(13) 0.0177(14) -0.0022(10) -0.0040(10) -0.0015(11)
C21 0.0134(14) 0.0125(13) 0.0229(14) -0.0029(10) -0.0039(11) 0.0011(11)
C22 0.0188(15) 0.0119(13) 0.0247(15) -0.0021(11) -0.0035(12) -0.0063(11)
C23 0.0147(14) 0.0192(14) 0.0180(14) 0.0004(11) -0.0018(11) -0.0052(11)
C24 0.0170(14) 0.0190(14) 0.0181(14) -0.0043(11) -0.0044(11) 0.0008(11)
C19 0.0113(13) 0.0123(12) 0.0188(13) -0.0023(10) -0.0043(10) 0.0016(10)
C14 0.0104(13) 0.0123(12) 0.0165(13) -0.0026(10) -0.0039(10) 0.0004(10)
C15 0.0161(14) 0.0153(13) 0.0174(14) -0.0025(11) -0.0037(11) 0.0004(11)
C16 0.0147(13) 0.0230(14) 0.0152(13) -0.0019(11) -0.0007(11) 0.0039(11)
C17 0.0184(14) 0.0207(14) 0.0142(13) -0.0010(11) -0.0028(11) -0.0041(11)
C18 0.0181(15) 0.0140(13) 0.0166(13) -0.0024(10) -0.0024(11) -0.0018(10)
C13 0.0114(13) 0.0147(13) 0.0155(13) -0.0013(10) -0.0029(10) 0.0010(10)

loop_
_atom_type_symbol
_atom_type_scat_Cromer_Mann_a1
_atom_type_scat_Cromer_Mann_a2
_atom_type_scat_Cromer_Mann_a3
_atom_type_scat_Cromer_Mann_a4
_atom_type_scat_Cromer_Mann_b1
_atom_type_scat_Cromer_Mann_b2
_atom_type_scat_Cromer_Mann_b3
_atom_type_scat_Cromer_Mann_b4
_atom_type_scat_Cromer_Mann_c
_atom_type_scat_dispersion_source
_atom_type_scat_dispersion_real
_atom_type_scat_dispersion_imag
_atom_type_scat_source
C 2.31000 1.02000 1.58860 0.86500 20.84390 10.20750 0.56870 51.65120 0.21560 'Brennan, Cowan, Rev. Sci. Instrum., 1992, 63, 850' 0.00313 0.00162 'International Tables Volume C Table 6.1.1.4 (pp. 500-502)'
H 0.49300 0.32291 0.14019 0.04081 10.51090 26.12570 3.14236 57.79970 0.00304 'Brennan, Cowan, Rev. Sci. Instrum., 1992, 63, 850' 0.00000 0.00000 'International Tables Volume C Table 6.1.1.4 (pp. 500-502)'
N 12.21260 3.13220 2.01250 1.16630 0.00570 9.89330 28.99750 0.58260 -11.52900 'Brennan, Cowan, Rev. Sci. Instrum., 1992, 63, 850' 0.00612 0.00332 'International Tables Volume C Table 6.1.1.4 (pp. 500-502)'
O 3.04850 2.28680 1.54630 0.86700 13.27710 5.70110 0.32390 32.90890 0.25080 'Brennan, Cowan, Rev. Sci. Instrum., 1992, 63, 850' 0.01085 0.00610 'International Tables Volume C Table 6.1.1.4 (pp. 500-502)'

loop_
_geom_angle_atom_site_label_1
_geom_angle_atom_site_label_2
_geom_angle_atom_site_label_3
_geom_angle_site_symmetry_1
_geom_angle_site_symmetry_3
_geom_angle
_geom_angle_publ_flag
C6 N3 C2 . . 116.4(2) ?
C1 N2 N1 . . 117.2(2) ?
C7 N1 N2 . . 117.7(2) ?
C7 N5 N4 . . 117.1(2) ?
C1 N4 N5 . . 117.9(2) ?
C12 N6 C8 . . 117.5(2) ?
C3 C2 N3 . . 123.8(3) ?
C1 C2 N3 . . 115.8(2) ?
C1 C2 C3 . . 120.4(2) ?
H3 C3 C2 . . 120.65(16) ?
C4 C3 C2 . . 118.7(3) ?
C4 C3 H3 . . 120.65(17) ?
H4 C4 C3 . . 120.59(17) ?
C5 C4 C3 . . 118.8(3) ?
C5 C4 H4 . . 120.59(17) ?
H5 C5 C4 . . 120.88(17) ?
C6 C5 C4 . . 118.2(3) ?
C6 C5 H5 . . 120.88(17) ?
C5 C6 N3 . . 124.0(3) ?
H6 C6 N3 . . 117.98(16) ?
H6 C6 C5 . . 117.98(17) ?
N4 C1 N2 . . 124.8(2) ?
C2 C1 N2 . . 118.1(2) ?
C2 C1 N4 . . 117.0(2) ?
C9 C8 N6 . . 123.1(3) ?
C7 C8 N6 . . 115.7(2) ?
C7 C8 C9 . . 121.1(2) ?
H9 C9 C8 . . 120.96(16) ?
C10 C9 C8 . . 118.1(3) ?
C10 C9 H9 . . 120.96(17) ?
H10 C10 C9 . . 120.29(17) ?
C11 C10 C9 . . 119.4(3) ?
C11 C10 H10 . . 120.29(17) ?
H11 C11 C10 . . 120.84(17) ?
C12 C11 C10 . . 118.3(3) ?
C12 C11 H11 . . 120.84(17) ?
C11 C12 N6 . . 123.5(3) ?
H12 C12 N6 . . 118.23(16) ?
H12 C12 C11 . . 118.23(17) ?
N5 C7 N1 . . 125.1(3) ?
C8 C7 N1 . . 117.4(2) ?
C8 C7 N5 . . 117.5(2) ?
H2 O2 C28 . . 108(3) ?
C29 C28 O2 . . 123.1(2) ?
C30 C28 O2 2_566 . 118.0(2) ?
C30 C28 C29 2_566 . 119.0(3) ?
H29 C29 C28 . . 119.54(16) ?
C30 C29 C28 . . 120.9(3) ?
C30 C29 H29 . . 119.54(16) ?
C29 C30 C28 . 2_566 120.1(3) ?
H30 C30 C28 . 2_566 119.93(16) ?
H30 C30 C29 . . 119.93(16) ?
H1 O1 C25 . . 107(2) ?
C26 C25 O1 . . 118.2(2) ?
C27 C25 O1 2_775 . 122.7(2) ?
C27 C25 C26 2_775 . 119.1(3) ?
H26 C26 C25 . . 119.94(16) ?
C27 C26 C25 . . 120.1(3) ?
C27 C26 H26 . . 119.94(16) ?
C26 C27 C25 . 2_775 120.8(3) ?
H27 C27 C25 . 2_775 119.61(16) ?
H27 C27 C26 . . 119.61(16) ?
C24 N12 C20 . . 116.7(2) ?
C19 N7 N8 . . 117.8(2) ?
C13 N8 N7 . . 117.7(2) ?
C13 N10 N11 . . 117.7(2) ?
C19 N11 N10 . . 117.8(2) ?
C18 N9 C14 . . 117.3(2) ?
C21 C20 N12 . . 123.9(3) ?
C19 C20 N12 . . 115.9(2) ?
C19 C20 C21 . . 120.3(2) ?
H21 C21 C20 . . 120.90(16) ?
C22 C21 C20 . . 118.2(3) ?
C22 C21 H21 . . 120.90(16) ?
H22 C22 C21 . . 120.51(16) ?
C23 C22 C21 . . 119.0(3) ?
C23 C22 H22 . . 120.51(16) ?
H23 C23 C22 . . 120.68(16) ?
C24 C23 C22 . . 118.6(3) ?
C24 C23 H23 . . 120.68(16) ?
C23 C24 N12 . . 123.6(3) ?
H24 C24 N12 . . 118.18(16) ?
H24 C24 C23 . . 118.18(16) ?
N11 C19 N7 . . 124.3(2) ?
C20 C19 N7 . . 117.8(2) ?
C20 C19 N11 . . 117.9(2) ?
C15 C14 N9 . . 123.1(2) ?
C13 C14 N9 . . 115.9(2) ?
C13 C14 C15 . . 121.0(2) ?
H15 C15 C14 . . 120.68(16) ?
C16 C15 C14 . . 118.6(3) ?
C16 C15 H15 . . 120.68(17) ?
H16 C16 C15 . . 120.63(17) ?
C17 C16 C15 . . 118.7(3) ?
C17 C16 H16 . . 120.63(16) ?
H17 C17 C16 . . 120.69(16) ?
C18 C17 C16 . . 118.6(3) ?
C18 C17 H17 . . 120.69(17) ?
C17 C18 N9 . . 123.6(3) ?
H18 C18 N9 . . 118.19(16) ?
H18 C18 C17 . . 118.19(17) ?
N10 C13 N8 . . 124.8(2) ?
C14 C13 N8 . . 117.9(2) ?
C14 C13 N10 . . 117.3(2) ?

loop_
_geom_bond_atom_site_label_1
_geom_bond_atom_site_label_2
_geom_bond_site_symmetry_2
_geom_bond_distance
_geom_bond_publ_flag
N3 C2 . 1.348(4) ?
N3 C6 . 1.336(4) ?
N2 N1 . 1.326(3) ?
N2 C1 . 1.349(3) ?
N1 C7 . 1.346(4) ?
N5 N4 . 1.325(3) ?
N5 C7 . 1.345(4) ?
N4 C1 . 1.344(4) ?
N6 C8 . 1.344(3) ?
N6 C12 . 1.337(4) ?
C2 C3 . 1.386(4) ?
C2 C1 . 1.494(4) ?
C3 H3 . 0.9500 ?
C3 C4 . 1.384(4) ?
C4 H4 . 0.9500 ?
C4 C5 . 1.385(4) ?
C5 H5 . 0.9500 ?
C5 C6 . 1.397(4) ?
C6 H6 . 0.9500 ?
C8 C9 . 1.396(4) ?
C8 C7 . 1.484(4) ?
C9 H9 . 0.9500 ?
C9 C10 . 1.389(4) ?
C10 H10 . 0.9500 ?
C10 C11 . 1.381(4) ?
C11 H11 . 0.9500 ?
C11 C12 . 1.390(4) ?
C12 H12 . 0.9500 ?
O2 C28 . 1.372(3) ?
O2 H2 . 0.84(4) ?
C28 C29 . 1.392(4) ?
C28 C30 2_566 1.402(4) ?
C29 H29 . 0.9500 ?
C29 C30 . 1.389(4) ?
C30 H30 . 0.9500 ?
O1 C25 . 1.368(3) ?
O1 H1 . 0.89(4) ?
C25 C26 . 1.397(4) ?
C25 C27 2_775 1.391(4) ?
C26 H26 . 0.9500 ?
C26 C27 . 1.386(4) ?
C27 H27 . 0.9500 ?
N12 C20 . 1.345(3) ?
N12 C24 . 1.337(4) ?
N7 N8 . 1.325(3) ?
N7 C19 . 1.352(3) ?
N8 C13 . 1.342(4) ?
N10 N11 . 1.326(3) ?
N10 C13 . 1.345(3) ?
N11 C19 . 1.343(4) ?
N9 C14 . 1.345(3) ?
N9 C18 . 1.341(4) ?
C20 C21 . 1.389(4) ?
C20 C19 . 1.486(4) ?
C21 H21 . 0.9500 ?
C21 C22 . 1.391(4) ?
C22 H22 . 0.9500 ?
C22 C23 . 1.377(4) ?
C23 H23 . 0.9500 ?
C23 C24 . 1.396(4) ?
C24 H24 . 0.9500 ?
C14 C15 . 1.391(4) ?
C14 C13 . 1.485(4) ?
C15 H15 . 0.9500 ?
C15 C16 . 1.390(4) ?
C16 H16 . 0.9500 ?
C16 C17 . 1.389(4) ?
C17 H17 . 0.9500 ?
C17 C18 . 1.384(4) ?
C18 H18 . 0.9500 ?

loop_
_geom_hbond_atom_site_label_D
_geom_hbond_atom_site_label_H
_geom_hbond_atom_site_label_A
_geom_hbond_site_symmetry_A
_geom_hbond_distance_DH
_geom_hbond_distance_HA
_geom_hbond_distance_DA
_geom_hbond_angle_DHA
C5 H5 O2 . 0.9500 2.564(3) 3.266(3) 130.91(8)
C6 H6 O2 2_666 0.9500 2.564(4) 3.448(4) 154.94(8)
O2 H2 N9 . 0.84(4) 1.96(4) 2.789(3) 167(4)
O2 H2 N8 . 0.84(4) 2.76(4) 3.324(3) 126(3)
O1 H1 N6 . 0.89(4) 1.89(4) 2.740(3) 159(3)

loop_
_geom_torsion_atom_site_label_1
_geom_torsion_atom_site_label_2
_geom_torsion_atom_site_label_3
_geom_torsion_atom_site_label_4
_geom_torsion_site_symmetry_1
_geom_torsion_site_symmetry_2
_geom_torsion_site_symmetry_3
_geom_torsion_site_symmetry_4
_geom_torsion
_geom_torsion_publ_flag
N3 C2 C3 C4 . . . . 0.2(3) ?
N3 C2 C1 N2 . . . . 15.4(3) ?
N3 C2 C1 N4 . . . . -165.7(2) ?
N3 C6 C5 C4 . . . . -1.0(3) ?
N2 N1 C7 N5 . . . . -2.3(3) ?
N2 N1 C7 C8 . . . . 179.3(2) ?
N2 C1 N4 N5 . . . . -2.3(3) ?
N2 C1 C2 C3 . . . . -165.0(2) ?
N1 N2 C1 N4 . . . . 2.3(3) ?
N1 N2 C1 C2 . . . . -178.9(2) ?
N1 C7 N5 N4 . . . . 2.3(3) ?
N1 C7 C8 N6 . . . . -25.9(3) ?
N1 C7 C8 C9 . . . . 153.7(2) ?
N5 N4 C1 C2 . . . . 178.9(2) ?
N5 C7 C8 N6 . . . . 155.6(2) ?
N5 C7 C8 C9 . . . . -24.8(3) ?
N4 N5 C7 C8 . . . . -179.3(2) ?
N4 C1 C2 C3 . . . . 13.9(3) ?
N6 C8 C9 C10 . . . . 0.4(3) ?
N6 C12 C11 C10 . . . . 0.5(4) ?
C2 N3 C6 C5 . . . . 0.9(3) ?
C2 C3 C4 C5 . . . . -0.4(3) ?
C3 C2 N3 C6 . . . . -0.5(3) ?
C3 C4 C5 C6 . . . . 0.7(3) ?
C4 C3 C2 C1 . . . . -179.3(2) ?
C6 N3 C2 C1 . . . . 179.1(2) ?
C1 N2 N1 C7 . . . . 0.0(3) ?
C1 N4 N5 C7 . . . . 0.0(3) ?
C8 N6 C12 C11 . . . . -0.2(3) ?
C8 C9 C10 C11 . . . . -0.1(3) ?
C9 C8 N6 C12 . . . . -0.2(3) ?
C9 C10 C11 C12 . . . . -0.3(3) ?
C10 C9 C8 C7 . . . . -179.1(3) ?
C12 N6 C8 C7 . . . . 179.3(3) ?
O2 C28 C29 C30 . . . . 179.0(2) ?
O2 C28 C30 C29 . . 2_566 2_566 -179.1(2) ?
C28 C29 C30 C28 . . . 2_566 0.6(2) ?
C29 C28 C30 C29 . . 2_566 2_566 0.6(2) ?
C29 C30 C28 O2 . . 2_566 2_566 179.1(2) ?
C29 C30 C28 C29 . . 2_566 2_566 -0.6(2) ?
C30 C28 C29 C30 2_566 . . . -0.6(2) ?
O1 C25 C26 C27 . . . . 179.8(2) ?
O1 C25 C27 C26 . . 2_775 2_775 -179.7(2) ?
C25 C26 C27 C25 . . . 2_775 -0.4(2) ?
C26 C25 C27 C26 . . 2_775 2_775 -0.4(2) ?
C26 C27 C25 O1 . . 2_775 2_775 179.7(2) ?
C26 C27 C25 C26 . . 2_775 2_775 0.4(2) ?
C27 C25 C26 C27 2_775 . . . 0.4(2) ?
N12 C20 C21 C22 . . . . -0.1(3) ?
N12 C20 C19 N7 . . . . -17.9(3) ?
N12 C20 C19 N11 . . . . 162.8(2) ?
N12 C24 C23 C22 . . . . 0.7(3) ?
N7 N8 C13 N10 . . . . 1.4(3) ?
N7 N8 C13 C14 . . . . -179.9(2) ?
N7 C19 N11 N10 . . . . 0.8(3) ?
N7 C19 C20 C21 . . . . 160.5(2) ?
N8 N7 C19 N11 . . . . -0.6(3) ?
N8 N7 C19 C20 . . . . -179.9(2) ?
N8 C13 N10 N11 . . . . -1.1(3) ?
N8 C13 C14 N9 . . . . 8.5(3) ?
N8 C13 C14 C15 . . . . -170.9(2) ?
N10 N11 C19 C20 . . . . -179.8(2) ?
N10 C13 C14 N9 . . . . -172.6(2) ?
N10 C13 C14 C15 . . . . 8.0(3) ?
N11 N10 C13 C14 . . . . -179.9(2) ?
N11 C19 C20 C21 . . . . -18.9(3) ?
N9 C14 C15 C16 . . . . -0.1(3) ?
N9 C18 C17 C16 . . . . 0.3(3) ?
C20 N12 C24 C23 . . . . -1.3(3) ?
C20 C21 C22 C23 . . . . -0.5(3) ?
C21 C20 N12 C24 . . . . 1.0(3) ?
C21 C22 C23 C24 . . . . 0.2(3) ?
C22 C21 C20 C19 . . . . -178.4(2) ?
C24 N12 C20 C19 . . . . 179.3(2) ?
C19 N7 N8 C13 . . . . -0.5(3) ?
C19 N11 N10 C13 . . . . 0.0(3) ?
C14 N9 C18 C17 . . . . -0.1(3) ?
C14 C15 C16 C17 . . . . 0.3(3) ?
C15 C14 N9 C18 . . . . 0.0(3) ?
C15 C16 C17 C18 . . . . -0.4(3) ?
C16 C15 C14 C13 . . . . 179.3(2) ?
C18 N9 C14 C13 . . . . -179.4(2) ?

loop_
_twin_individual_id
_twin_individual_mass_fraction_refined
1 0.5845(13)
2 0.4155(13)

_cod_database_fobs_code 2312989
